data_7009098
loop_
_publ_author_name
'Bashall, Alan'
'Beswick, Michael A.'
'Choi, Nick'
'Hopkins, Alexander D.'
'Kidd, Sara J.'
'Lawson, Yvonne G.'
'Mosquera, Marta E. G.'
'McPartlin, Mary'
'Raithby, Paul R.'
'Wheatley, Andrew A. E. H.'
'Wood, Jody A.'
'Wright, Dominic S.'

_publ_section_title
;
 A synthetic and structural study of the formation of cyclic
 [(RP)nE]&#x2212; anions and Zintl compounds using E(NMe2)3
 (E&#x2005;=&#x2005;As, Sb)
;
_journal_issue 4
_journal_name_full 'Journal of the Chemical Society, Dalton Transactions'
_journal_page_first 479
_journal_paper_doi 10.1039/a908552a
_journal_year 2000
_chemical_formula_sum 'C43.5 H73 As Li N2 O P3'
_chemical_formula_weight 814.81
_chemical_name_systematic
; 
 ? 
;
_space_group_IT_number 2
_symmetry_cell_setting triclinic
_symmetry_space_group_name_Hall '-P 1'
_symmetry_space_group_name_H-M 'P -1'
_atom_sites_solution_hydrogens geom
_atom_sites_solution_primary direct
_atom_sites_solution_secondary difmap
_audit_creation_method SHELXL-97
_cell_angle_alpha 100.07(2)
_cell_angle_beta 112.31(3)
_cell_angle_gamma 79.90(3)
_cell_formula_units_Z 2
_cell_length_a 12.518(6)
_cell_length_b 17.347(4)
_cell_length_c 11.166(4)
_cell_measurement_reflns_used 25
_cell_measurement_temperature 180(2)
_cell_measurement_theta_max 10
_cell_measurement_theta_min 8
_cell_volume 2192.8(15)
_computing_structure_refinement 'SHELXL-97 (Sheldrick, 1997)'
_computing_structure_solution 'SHELXS-97 (Sheldrick, 1990)'
_diffrn_ambient_temperature 180(2)
_diffrn_measured_fraction_theta_full 0.998
_diffrn_measured_fraction_theta_max 0.998
_diffrn_radiation_monochromator graphite
_diffrn_radiation_source 'fine-focus sealed tube'
_diffrn_radiation_type MoK\a
_diffrn_radiation_wavelength 0.71069
_diffrn_reflns_av_R_equivalents 0.0282
_diffrn_reflns_av_sigmaI/netI 0.0550
_diffrn_reflns_limit_h_max 16
_diffrn_reflns_limit_h_min 0
_diffrn_reflns_limit_k_max 22
_diffrn_reflns_limit_k_min -22
_diffrn_reflns_limit_l_max 13
_diffrn_reflns_limit_l_min -14
_diffrn_reflns_number 10544
_diffrn_reflns_theta_full 27.51
_diffrn_reflns_theta_max 27.51
_diffrn_reflns_theta_min 2.66
_exptl_absorpt_coefficient_mu 0.918
_exptl_absorpt_correction_T_max 0.8376
_exptl_absorpt_correction_T_min 0.7702
_exptl_crystal_density_diffrn 1.234
_exptl_crystal_density_method 'not measured'
_exptl_crystal_F_000 874
_exptl_crystal_size_max 0.30
_exptl_crystal_size_mid 0.25
_exptl_crystal_size_min 0.20
_refine_diff_density_max 0.825
_refine_diff_density_min -0.628
_refine_diff_density_rms 0.074
_refine_ls_extinction_method none
_refine_ls_goodness_of_fit_ref 1.037
_refine_ls_hydrogen_treatment mixed
_refine_ls_matrix_type full
_refine_ls_number_parameters 468
_refine_ls_number_reflns 10082
_refine_ls_number_restraints 1
_refine_ls_restrained_S_all 1.037
_refine_ls_R_factor_all 0.0763
_refine_ls_R_factor_gt 0.0518
_refine_ls_shift/su_max 1.151
_refine_ls_shift/su_mean 0.006
_refine_ls_structure_factor_coef Fsqd
_refine_ls_weighting_details 'calc w=1/[\s^2^(Fo^2^)+(0.0540P)^2^+2.2734P] where P=(Fo^2^+2Fc^2^)/3'
_refine_ls_weighting_scheme calc
_refine_ls_wR_factor_gt 0.1205
_refine_ls_wR_factor_ref 0.1328
_reflns_number_gt 7622
_reflns_number_total 10082
_reflns_threshold_expression >2sigma(I)
_cod_data_source_file a908552a.txt
_cod_data_source_block dw9912
_cod_original_cell_volume 2192.8(14)
_cod_original_sg_symbol_H-M P-1
_cod_original_formula_sum 'C43.50 H73 As Li N2 O P3'
_cod_database_code 7009098

loop_
_symmetry_equiv_pos_as_xyz
'x, y, z'
'-x, -y, -z'

loop_
_atom_site_label
_atom_site_type_symbol
_atom_site_fract_x
_atom_site_fract_y
_atom_site_fract_z
_atom_site_U_iso_or_equiv
_atom_site_adp_type
_atom_site_occupancy
_atom_site_symmetry_multiplicity
_atom_site_calc_flag
_atom_site_refinement_flags
_atom_site_disorder_assembly
_atom_site_disorder_group
As1 As 0.17787(3) 0.337546(19) 0.69772(3) 0.03015(10) Uani 1 1 d . . .
P1 P 0.23964(6) 0.20801(4) 0.75364(7) 0.02047(15) Uani 1 1 d . . .
C1 C 0.0842(5) 0.3118(3) 0.2269(4) 0.0795(16) Uani 1 1 d . . .
H1A H 0.0445 0.2754 0.1516 0.119 Uiso 1 1 calc R . .
H1B H 0.1312 0.3416 0.2030 0.119 Uiso 1 1 calc R . .
H1C H 0.0263 0.3484 0.2544 0.119 Uiso 1 1 calc R . .
C2 C 0.0885(6) 0.2190(4) 0.3584(5) 0.099(2) Uani 1 1 d . . .
H2A H 0.0471 0.1871 0.2776 0.148 Uiso 1 1 calc R . .
H2B H 0.0321 0.2527 0.3919 0.148 Uiso 1 1 calc R . .
H2C H 0.1390 0.1841 0.4233 0.148 Uiso 1 1 calc R . .
C3 C 0.2512(5) 0.2202(5) 0.2944(7) 0.134(3) Uani 1 1 d . . .
H3A H 0.2307 0.1656 0.2687 0.160 Uiso 1 1 calc R . .
H3B H 0.2484 0.2394 0.2147 0.160 Uiso 1 1 calc R . .
C4 C 0.3615(5) 0.2158(4) 0.3752(7) 0.117(3) Uani 1 1 d . . .
H4A H 0.4099 0.2077 0.3205 0.140 Uiso 1 1 calc R . .
H4B H 0.3774 0.1670 0.4170 0.140 Uiso 1 1 calc R . .
C5 C 0.4765(5) 0.2429(4) 0.5974(5) 0.0855(17) Uani 1 1 d . . .
H5A H 0.5482 0.2141 0.5882 0.128 Uiso 1 1 calc R . .
H5B H 0.4330 0.2065 0.6133 0.128 Uiso 1 1 calc R . .
H5C H 0.4959 0.2847 0.6709 0.128 Uiso 1 1 calc R . .
C6 C 0.4776(5) 0.3220(3) 0.4469(5) 0.0696(14) Uani 1 1 d . . .
H6A H 0.5451 0.2868 0.4375 0.104 Uiso 1 1 calc R . .
H6B H 0.5041 0.3647 0.5170 0.104 Uiso 1 1 calc R . .
H6C H 0.4323 0.3442 0.3649 0.104 Uiso 1 1 calc R . .
O1 O 0.2400(2) 0.45216(14) 0.4816(2) 0.0403(6) Uani 1 1 d . . .
N1 N 0.1585(3) 0.2676(2) 0.3327(3) 0.0480(8) Uani 1 1 d . . .
N2 N 0.4055(3) 0.27781(19) 0.4781(3) 0.0442(7) Uani 1 1 d . . .
Li1 Li 0.2512(5) 0.3389(4) 0.5031(6) 0.0413(13) Uani 1 1 d . . .
P2 P 0.33317(7) 0.26139(4) 0.95739(7) 0.02404(16) Uani 1 1 d . . .
C20 C 0.4850(3) 0.20658(16) 1.0092(3) 0.0267(6) Uani 1 1 d . . .
C21 C 0.5645(3) 0.25632(18) 1.1253(3) 0.0334(7) Uani 1 1 d . . .
H21A H 0.5314 0.2693 1.1950 0.040 Uiso 1 1 calc R . .
H21B H 0.5697 0.3063 1.0977 0.040 Uiso 1 1 calc R . .
C22 C 0.5385(3) 0.18700(18) 0.9023(3) 0.0283(6) Uani 1 1 d . . .
H22A H 0.4879 0.1550 0.8263 0.034 Uiso 1 1 calc R . .
H22B H 0.5439 0.2364 0.8732 0.034 Uiso 1 1 calc R . .
C23 C 0.4779(3) 0.12910(17) 1.0535(3) 0.0310(7) Uani 1 1 d . . .
H23A H 0.4271 0.0963 0.9790 0.037 Uiso 1 1 calc R . .
H23B H 0.4436 0.1408 1.1223 0.037 Uiso 1 1 calc R . .
C24 C 0.6776(3) 0.1340(2) 1.2219(3) 0.0429(8) Uani 1 1 d . . .
H24A H 0.7559 0.1046 1.2577 0.051 Uiso 1 1 calc R . .
H24B H 0.6443 0.1464 1.2915 0.051 Uiso 1 1 calc R . .
C25 C 0.6003(3) 0.08363(19) 1.1067(3) 0.0356(7) Uani 1 1 d . . .
H25A H 0.5949 0.0336 1.1357 0.043 Uiso 1 1 calc R . .
C26 C 0.6513(3) 0.06423(18) 0.9991(3) 0.0360(7) Uani 1 1 d . . .
H26A H 0.6008 0.0314 0.9243 0.043 Uiso 1 1 calc R . .
H26B H 0.7294 0.0340 1.0319 0.043 Uiso 1 1 calc R . .
C27 C 0.6602(3) 0.14109(19) 0.9549(3) 0.0342(7) Uani 1 1 d . . .
H27A H 0.6939 0.1285 0.8846 0.041 Uiso 1 1 calc R . .
C28 C 0.7390(3) 0.1907(2) 1.0710(4) 0.0417(8) Uani 1 1 d . . .
H28A H 0.7468 0.2399 1.0432 0.050 Uiso 1 1 calc R . .
H28B H 0.8174 0.1610 1.1050 0.050 Uiso 1 1 calc R . .
C29 C 0.6868(3) 0.21055(19) 1.1779(3) 0.0403(8) Uani 1 1 d . . .
H29A H 0.7380 0.2434 1.2537 0.048 Uiso 1 1 calc R . .
P3 P 0.34582(6) 0.36713(4) 0.87727(7) 0.01938(15) Uani 1 1 d . . .
C41 C 0.3271(3) 0.4981(2) 0.5762(4) 0.0472(9) Uani 1 1 d . . .
H41A H 0.3947 0.4944 0.5491 0.057 Uiso 1 1 calc R . .
H41B H 0.3543 0.4787 0.6625 0.057 Uiso 1 1 calc R . .
C30 C 0.2943(2) 0.45198(16) 0.9831(3) 0.0227(6) Uani 1 1 d . . .
C31 C 0.1959(3) 0.43861(17) 1.0245(3) 0.0295(6) Uani 1 1 d . . .
H31A H 0.2219 0.3940 1.0774 0.035 Uiso 1 1 calc R . .
H31B H 0.1276 0.4252 0.9462 0.035 Uiso 1 1 calc R . .
C32 C 0.2516(3) 0.52181(17) 0.9020(3) 0.0297(6) Uani 1 1 d . . .
H32A H 0.3141 0.5312 0.8743 0.036 Uiso 1 1 calc R . .
H32B H 0.1839 0.5090 0.8227 0.036 Uiso 1 1 calc R . .
C33 C 0.3987(3) 0.47338(18) 1.1052(3) 0.0307(7) Uani 1 1 d . . .
H33A H 0.4266 0.4293 1.1594 0.037 Uiso 1 1 calc R . .
H33B H 0.4628 0.4819 1.0795 0.037 Uiso 1 1 calc R . .
C34 C 0.2666(3) 0.5343(2) 1.2253(3) 0.0441(9) Uani 1 1 d . . .
H34A H 0.2937 0.4907 1.2804 0.053 Uiso 1 1 calc R . .
H34B H 0.2445 0.5824 1.2771 0.053 Uiso 1 1 calc R . .
C35 C 0.1615(3) 0.51358(19) 1.1047(3) 0.0361(7) Uani 1 1 d . . .
H35A H 0.0979 0.5043 1.1320 0.043 Uiso 1 1 calc R . .
C36 C 0.1191(3) 0.58186(18) 1.0215(4) 0.0372(8) Uani 1 1 d . . .
H36A H 0.0954 0.6301 1.0720 0.045 Uiso 1 1 calc R . .
H36B H 0.0507 0.5689 0.9430 0.045 Uiso 1 1 calc R . .
C37 C 0.2170(3) 0.59635(18) 0.9811(3) 0.0343(7) Uani 1 1 d . . .
H37A H 0.1894 0.6409 0.9265 0.041 Uiso 1 1 calc R . .
C38 C 0.3217(3) 0.61671(19) 1.1007(3) 0.0363(7) Uani 1 1 d . . .
H38A H 0.3002 0.6653 1.1521 0.044 Uiso 1 1 calc R . .
H38B H 0.3845 0.6265 1.0740 0.044 Uiso 1 1 calc R . .
C39 C 0.3645(3) 0.5482(2) 1.1843(3) 0.0356(7) Uani 1 1 d . . .
H39A H 0.4333 0.5616 1.2637 0.043 Uiso 1 1 calc R . .
C10 C 0.1096(3) 0.17221(17) 0.7669(3) 0.0281(6) Uani 1 1 d . . .
C11 C 0.0438(3) 0.22883(19) 0.8447(4) 0.0382(8) Uani 1 1 d . . .
H11A H 0.0155 0.2792 0.8061 0.046 Uiso 1 1 calc R . .
H11B H 0.0969 0.2403 0.9358 0.046 Uiso 1 1 calc R . .
C12 C 0.0260(3) 0.1542(2) 0.6272(3) 0.0447(9) Uani 1 1 d . . .
H12A H 0.0677 0.1178 0.5762 0.054 Uiso 1 1 calc R . .
H12B H -0.0033 0.2036 0.5859 0.054 Uiso 1 1 calc R . .
C13 C 0.1527(3) 0.09554(19) 0.8300(4) 0.0393(8) Uani 1 1 d . . .
H13A H 0.2062 0.1067 0.9211 0.047 Uiso 1 1 calc R . .
H13B H 0.1962 0.0582 0.7819 0.047 Uiso 1 1 calc R . .
C14 C 0.0497(3) 0.0582(2) 0.8281(4) 0.0455(9) Uani 1 1 d . . .
H14A H 0.0792 0.0081 0.8692 0.055 Uiso 1 1 calc R . .
C15 C -0.0314(4) 0.0403(2) 0.6887(5) 0.0568(11) Uani 1 1 d . . .
H15A H -0.0973 0.0153 0.6872 0.068 Uiso 1 1 calc R . .
H15B H 0.0108 0.0031 0.6391 0.068 Uiso 1 1 calc R . .
C16 C -0.0771(3) 0.1165(3) 0.6259(4) 0.0534(10) Uani 1 1 d . . .
H16A H -0.1311 0.1048 0.5340 0.064 Uiso 1 1 calc R . .
C17 C -0.1416(3) 0.1744(3) 0.7033(5) 0.0565(11) Uani 1 1 d . . .
H17A H -0.1710 0.2240 0.6626 0.068 Uiso 1 1 calc R . .
H17B H -0.2091 0.1513 0.7021 0.068 Uiso 1 1 calc R . .
C18 C -0.0600(3) 0.1916(2) 0.8426(4) 0.0444(9) Uani 1 1 d . . .
H18A H -0.1026 0.2292 0.8927 0.053 Uiso 1 1 calc R . .
C19 C -0.0160(3) 0.1154(2) 0.9051(4) 0.0466(9) Uani 1 1 d . . .
H19A H -0.0824 0.0915 0.9047 0.056 Uiso 1 1 calc R . .
H19B H 0.0364 0.1265 0.9967 0.056 Uiso 1 1 calc R . .
C42 C 0.2707(4) 0.5814(2) 0.5829(4) 0.0567(11) Uani 1 1 d . . .
H42A H 0.2824 0.6108 0.5213 0.068 Uiso 1 1 calc R . .
H42B H 0.3017 0.6092 0.6722 0.068 Uiso 1 1 calc R . .
C43 C 0.1448(4) 0.5721(3) 0.5449(4) 0.0608(12) Uani 1 1 d . . .
H43A H 0.1271 0.5656 0.6215 0.073 Uiso 1 1 calc R . .
H43B H 0.0941 0.6182 0.5040 0.073 Uiso 1 1 calc R . .
C44 C 0.1292(3) 0.4993(3) 0.4497(4) 0.0535(10) Uani 1 1 d . . .
H44A H 0.0707 0.4702 0.4563 0.064 Uiso 1 1 calc R . .
H44B H 0.1026 0.5130 0.3596 0.064 Uiso 1 1 calc R . .
C1T C -0.6660(12) 0.0039(9) 0.5411(12) 0.090(5) Uiso 0.50 1 d PD A -1
H1TA H -0.6493 0.0118 0.6352 0.135 Uiso 0.50 1 calc PR A -1
H1TB H -0.6986 -0.0460 0.5035 0.135 Uiso 0.50 1 calc PR A -1
H1TC H -0.7221 0.0475 0.5005 0.135 Uiso 0.50 1 calc PR A -1
C2T C -0.5597(7) 0.0018(6) 0.5174(9) 0.0612(10) Uiso 0.50 1 d PG A -1
C3T C -0.4573(8) 0.0070(9) 0.6252(9) 0.0612(10) Uiso 0.50 1 d PGD A -1
H3TA H -0.4611 0.0139 0.7098 0.073 Uiso 0.50 1 calc PR A -1
C4T C -0.3530(8) 0.0028(5) 0.6144(9) 0.0612(10) Uiso 0.50 1 d PG A -1
H4TA H -0.2864 0.0089 0.6916 0.073 Uiso 0.50 1 calc PR A -1
C5T C -0.3390(10) -0.0100(7) 0.4958(12) 0.0612(10) Uiso 0.50 1 d PG A -1
H5TA H -0.2652 -0.0162 0.4872 0.073 Uiso 0.50 1 calc PR A -1
C6T C -0.4443(8) -0.0129(5) 0.3885(10) 0.0612(10) Uiso 0.50 1 d PG A -1
H6TA H -0.4413 -0.0176 0.3038 0.073 Uiso 0.50 1 calc PR A -1
C7T C -0.5497(10) -0.0096(9) 0.3983(11) 0.0612(10) Uiso 0.50 1 d PGD A -1
H7TA H -0.6168 -0.0152 0.3216 0.073 Uiso 0.50 1 calc PR A -1

loop_
_atom_site_aniso_label
_atom_site_aniso_U_11
_atom_site_aniso_U_22
_atom_site_aniso_U_33
_atom_site_aniso_U_23
_atom_site_aniso_U_13
_atom_site_aniso_U_12
As1 0.03430(18) 0.03121(17) 0.02384(16) 0.00481(12) 0.00824(13) -0.00469(13)
P1 0.0203(3) 0.0191(3) 0.0235(3) -0.0006(3) 0.0102(3) -0.0035(3)
C1 0.108(4) 0.083(4) 0.036(2) 0.013(2) 0.009(3) -0.018(3)
C2 0.151(6) 0.109(5) 0.054(3) -0.011(3) 0.035(3) -0.086(5)
C3 0.058(3) 0.157(7) 0.111(5) -0.089(5) 0.004(3) 0.010(4)
C4 0.057(3) 0.118(5) 0.126(5) -0.080(4) 0.020(3) -0.008(3)
C5 0.097(4) 0.095(4) 0.072(3) 0.043(3) 0.037(3) 0.017(3)
C6 0.088(4) 0.064(3) 0.082(3) 0.013(3) 0.060(3) -0.002(3)
O1 0.0395(13) 0.0420(13) 0.0405(13) 0.0071(11) 0.0137(11) -0.0067(11)
N1 0.0466(18) 0.062(2) 0.0315(15) -0.0011(14) 0.0108(14) -0.0097(16)
N2 0.0441(18) 0.0509(18) 0.0361(16) 0.0004(13) 0.0127(14) -0.0106(14)
Li1 0.047(3) 0.051(4) 0.029(3) 0.002(2) 0.015(3) -0.015(3)
P2 0.0259(4) 0.0213(3) 0.0260(4) 0.0028(3) 0.0111(3) -0.0017(3)
C20 0.0289(15) 0.0201(13) 0.0299(15) 0.0048(11) 0.0104(12) 0.0016(11)
C21 0.0340(17) 0.0258(15) 0.0327(16) 0.0006(12) 0.0050(14) -0.0032(13)
C22 0.0289(15) 0.0271(15) 0.0312(15) 0.0079(12) 0.0131(13) 0.0006(12)
C23 0.0337(17) 0.0262(15) 0.0358(17) 0.0076(12) 0.0141(14) -0.0028(12)
C24 0.045(2) 0.0399(19) 0.0335(18) 0.0121(15) 0.0032(16) 0.0045(16)
C25 0.0392(18) 0.0257(15) 0.0422(18) 0.0143(13) 0.0125(15) 0.0006(13)
C26 0.0325(17) 0.0247(15) 0.047(2) 0.0059(14) 0.0107(15) 0.0008(13)
C27 0.0304(16) 0.0306(16) 0.0453(19) 0.0073(14) 0.0185(15) 0.0013(13)
C28 0.0265(16) 0.0324(17) 0.063(2) 0.0120(16) 0.0099(16) -0.0018(13)
C29 0.0345(18) 0.0291(16) 0.0418(19) 0.0021(14) -0.0029(15) -0.0046(14)
P3 0.0202(3) 0.0185(3) 0.0211(3) 0.0024(3) 0.0100(3) -0.0007(3)
C41 0.040(2) 0.058(2) 0.041(2) 0.0014(17) 0.0121(17) -0.0072(17)
C30 0.0226(13) 0.0221(13) 0.0241(14) 0.0032(11) 0.0086(11) -0.0031(11)
C31 0.0335(16) 0.0226(14) 0.0397(17) 0.0014(12) 0.0215(14) -0.0056(12)
C32 0.0320(16) 0.0261(15) 0.0317(16) 0.0075(12) 0.0104(13) -0.0038(12)
C33 0.0246(15) 0.0327(16) 0.0295(15) 0.0013(12) 0.0062(12) -0.0001(12)
C34 0.061(2) 0.0380(19) 0.0365(18) -0.0020(15) 0.0265(18) -0.0009(17)
C35 0.0378(18) 0.0323(17) 0.048(2) -0.0023(14) 0.0279(16) -0.0070(14)
C36 0.0280(16) 0.0257(15) 0.055(2) -0.0031(14) 0.0164(15) -0.0016(12)
C37 0.0358(17) 0.0207(14) 0.0455(19) 0.0062(13) 0.0135(15) -0.0015(12)
C38 0.0331(17) 0.0284(16) 0.048(2) -0.0040(14) 0.0166(15) -0.0086(13)
C39 0.0303(16) 0.0385(18) 0.0300(16) -0.0030(13) 0.0055(13) -0.0033(13)
C10 0.0270(15) 0.0251(14) 0.0308(15) 0.0006(12) 0.0103(13) -0.0023(11)
C11 0.0397(19) 0.0287(16) 0.053(2) -0.0025(15) 0.0267(17) -0.0059(14)
C12 0.039(2) 0.058(2) 0.0365(19) 0.0027(17) 0.0102(16) -0.0155(17)
C13 0.0320(17) 0.0319(17) 0.055(2) 0.0104(15) 0.0159(16) -0.0022(14)
C14 0.0360(19) 0.0320(18) 0.072(3) 0.0171(17) 0.0187(18) -0.0047(14)
C15 0.048(2) 0.044(2) 0.083(3) -0.012(2) 0.030(2) -0.0224(18)
C16 0.039(2) 0.071(3) 0.044(2) 0.0024(19) 0.0015(17) -0.0228(19)
C17 0.0250(18) 0.064(3) 0.082(3) 0.030(2) 0.0122(19) -0.0029(17)
C18 0.040(2) 0.0359(18) 0.068(3) 0.0053(17) 0.0328(19) -0.0025(15)
C19 0.040(2) 0.052(2) 0.057(2) 0.0136(18) 0.0211(18) -0.0128(17)
C42 0.069(3) 0.047(2) 0.049(2) -0.0007(18) 0.016(2) -0.012(2)
C43 0.055(3) 0.065(3) 0.054(3) 0.008(2) 0.018(2) 0.012(2)
C44 0.039(2) 0.065(3) 0.059(3) 0.011(2) 0.0186(19) -0.0055(19)

loop_
_atom_type_symbol
_atom_type_description
_atom_type_scat_dispersion_real
_atom_type_scat_dispersion_imag
_atom_type_scat_source
C C 0.0033 0.0016 'International Tables Vol C Tables 4.2.6.8 and 6.1.1.4'
H H 0.0000 0.0000 'International Tables Vol C Tables 4.2.6.8 and 6.1.1.4'
P P 0.1023 0.0942 'International Tables Vol C Tables 4.2.6.8 and 6.1.1.4'
As As 0.0499 2.0058 'International Tables Vol C Tables 4.2.6.8 and 6.1.1.4'
Li Li -0.0003 0.0001 'International Tables Vol C Tables 4.2.6.8 and 6.1.1.4'
N N 0.0061 0.0033 'International Tables Vol C Tables 4.2.6.8 and 6.1.1.4'
O O 0.0106 0.0060 'International Tables Vol C Tables 4.2.6.8 and 6.1.1.4'

loop_
_geom_angle_atom_site_label_1
_geom_angle_atom_site_label_2
_geom_angle_atom_site_label_3
_geom_angle
_geom_angle_site_symmetry_1
_geom_angle_site_symmetry_3
_geom_angle_publ_flag
P3 As1 P1 83.67(4) . . ?
P3 As1 Li1 100.13(14) . . ?
P1 As1 Li1 103.78(14) . . ?
C10 P1 P2 103.17(10) . . ?
C10 P1 As1 106.23(10) . . ?
P2 P1 As1 87.36(4) . . ?
C4 C3 N1 121.6(5) . . ?
C3 C4 N2 122.3(5) . . ?
C44 O1 C41 109.0(3) . . ?
C44 O1 Li1 119.4(3) . . ?
C41 O1 Li1 117.8(3) . . ?
C1 N1 C2 108.3(4) . . ?
C1 N1 C3 108.2(5) . . ?
C2 N1 C3 111.7(5) . . ?
C1 N1 Li1 113.8(3) . . ?
C2 N1 Li1 112.0(3) . . ?
C3 N1 Li1 102.8(3) . . ?
C4 N2 C6 111.3(4) . . ?
C4 N2 C5 109.0(5) . . ?
C6 N2 C5 108.1(4) . . ?
C4 N2 Li1 102.3(3) . . ?
C6 N2 Li1 117.9(3) . . ?
C5 N2 Li1 107.8(3) . . ?
O1 Li1 N1 115.0(3) . . ?
O1 Li1 N2 109.0(3) . . ?
N1 Li1 N2 86.7(3) . . ?
O1 Li1 As1 106.1(3) . . ?
N1 Li1 As1 111.6(3) . . ?
N2 Li1 As1 127.9(3) . . ?
C20 P2 P3 105.10(10) . . ?
C20 P2 P1 105.89(10) . . ?
P3 P2 P1 89.16(5) . . ?
C21 C20 C23 109.0(3) . . ?
C21 C20 C22 108.6(3) . . ?
C23 C20 C22 108.8(2) . . ?
C21 C20 P2 108.4(2) . . ?
C23 C20 P2 106.8(2) . . ?
C22 C20 P2 115.0(2) . . ?
C20 C21 C29 110.0(3) . . ?
C27 C22 C20 110.1(3) . . ?
C20 C23 C25 110.0(3) . . ?
C25 C24 C29 109.6(3) . . ?
C24 C25 C26 110.0(3) . . ?
C24 C25 C23 109.4(3) . . ?
C26 C25 C23 109.2(3) . . ?
C25 C26 C27 109.4(3) . . ?
C28 C27 C26 109.1(3) . . ?
C28 C27 C22 109.8(3) . . ?
C26 C27 C22 109.5(3) . . ?
C27 C28 C29 109.4(3) . . ?
C28 C29 C24 109.2(3) . . ?
C28 C29 C21 110.0(3) . . ?
C24 C29 C21 109.1(3) . . ?
C30 P3 P2 102.74(9) . . ?
C30 P3 As1 105.30(10) . . ?
P2 P3 As1 87.79(5) . . ?
O1 C41 C42 106.5(3) . . ?
C33 C30 C31 109.0(2) . . ?
C33 C30 C32 108.4(2) . . ?
C31 C30 C32 108.4(2) . . ?
C33 C30 P3 108.64(19) . . ?
C31 C30 P3 116.50(19) . . ?
C32 C30 P3 105.56(19) . . ?
C30 C31 C35 109.9(2) . . ?
C37 C32 C30 110.8(3) . . ?
C39 C33 C30 110.3(2) . . ?
C35 C34 C39 109.8(3) . . ?
C34 C35 C36 109.3(3) . . ?
C34 C35 C31 109.7(3) . . ?
C36 C35 C31 109.4(3) . . ?
C35 C36 C37 109.3(3) . . ?
C38 C37 C32 109.3(3) . . ?
C38 C37 C36 110.1(3) . . ?
C32 C37 C36 109.2(3) . . ?
C37 C38 C39 109.4(3) . . ?
C34 C39 C33 109.3(3) . . ?
C34 C39 C38 109.0(3) . . ?
C33 C39 C38 109.7(3) . . ?
C12 C10 C13 109.0(3) . . ?
C12 C10 C11 109.0(3) . . ?
C13 C10 C11 108.1(3) . . ?
C12 C10 P1 106.0(2) . . ?
C13 C10 P1 107.7(2) . . ?
C11 C10 P1 116.8(2) . . ?
C10 C11 C18 110.0(3) . . ?
C10 C12 C16 110.4(3) . . ?
C10 C13 C14 110.3(3) . . ?
C15 C14 C19 109.7(3) . . ?
C15 C14 C13 109.6(3) . . ?
C19 C14 C13 109.5(3) . . ?
C14 C15 C16 109.6(3) . . ?
C15 C16 C17 109.8(4) . . ?
C15 C16 C12 109.3(3) . . ?
C17 C16 C12 108.7(3) . . ?
C18 C17 C16 109.6(3) . . ?
C17 C18 C19 109.6(3) . . ?
C17 C18 C11 109.8(3) . . ?
C19 C18 C11 109.6(3) . . ?
C18 C19 C14 109.1(3) . . ?
C41 C42 C43 103.1(3) . . ?
C44 C43 C42 103.6(3) . . ?
O1 C44 C43 106.8(3) . . ?
C3T C2T C7T 116.6(10) . . ?
C3T C2T C1T 117.6(9) . . ?
C7T C2T C1T 125.7(7) . . ?
C2T C3T C4T 122.6(10) . . ?
C5T C4T C3T 122.5(10) . . ?
C4T C5T C6T 113.6(10) . . ?
C5T C6T C7T 124.2(11) . . ?
C6T C7T C2T 120.3(9) . . ?

loop_
_geom_bond_atom_site_label_1
_geom_bond_atom_site_label_2
_geom_bond_distance
_geom_bond_site_symmetry_2
_geom_bond_publ_flag
As1 P3 2.3498(14) . ?
As1 P1 2.3562(10) . ?
As1 Li1 2.666(6) . ?
P1 C10 1.905(3) . ?
P1 P2 2.2417(14) . ?
C1 N1 1.442(5) . ?
C2 N1 1.449(6) . ?
C3 C4 1.330(7) . ?
C3 N1 1.459(6) . ?
C4 N2 1.441(6) . ?
C5 N2 1.457(6) . ?
C6 N2 1.448(5) . ?
O1 C44 1.431(5) . ?
O1 C41 1.440(4) . ?
O1 Li1 1.994(7) . ?
N1 Li1 2.121(7) . ?
N2 Li1 2.127(7) . ?
P2 C20 1.891(3) . ?
P2 P3 2.2302(11) . ?
C20 C21 1.531(4) . ?
C20 C23 1.539(4) . ?
C20 C22 1.541(4) . ?
C21 C29 1.541(5) . ?
C22 C27 1.536(4) . ?
C23 C25 1.540(4) . ?
C24 C25 1.521(5) . ?
C24 C29 1.531(5) . ?
C25 C26 1.526(5) . ?
C26 C27 1.535(4) . ?
C27 C28 1.527(5) . ?
C28 C29 1.530(5) . ?
P3 C30 1.902(3) . ?
C41 C42 1.496(6) . ?
C30 C33 1.531(4) . ?
C30 C31 1.535(4) . ?
C30 C32 1.537(4) . ?
C31 C35 1.538(4) . ?
C32 C37 1.528(4) . ?
C33 C39 1.529(4) . ?
C34 C35 1.524(5) . ?
C34 C39 1.529(5) . ?
C35 C36 1.529(5) . ?
C36 C37 1.529(5) . ?
C37 C38 1.514(5) . ?
C38 C39 1.535(5) . ?
C10 C12 1.527(5) . ?
C10 C13 1.531(4) . ?
C10 C11 1.535(4) . ?
C11 C18 1.539(5) . ?
C12 C16 1.540(5) . ?
C13 C14 1.534(5) . ?
C14 C15 1.514(6) . ?
C14 C19 1.534(5) . ?
C15 C16 1.523(6) . ?
C16 C17 1.533(6) . ?
C17 C18 1.513(6) . ?
C18 C19 1.521(5) . ?
C42 C43 1.499(6) . ?
C43 C44 1.490(6) . ?
C1T C2T 1.444(16) . ?
C2T C3T 1.3900 . ?
C2T C7T 1.360(13) . ?
C3T C4T 1.345(15) . ?
C4T C5T 1.376(15) . ?
C5T C6T 1.406(15) . ?
C6T C7T 1.355(14) . ?
